data_7034371
loop_
_publ_author_name
'Yang, Jingying'
'Xie, Zuowei'

_publ_section_title
;
 Synthesis, structure and reactivity of rare-earth metallacarborane alkyls
 [\h(1):\h(5)-O(CH2)2C2B9H9]Ln(\s:\h(1)-CH2C6H4-o-NMe2)(THF)2.
;
_journal_issue 14
_journal_name_full 'Dalton transactions (Cambridge, England : 2003)'
_journal_page_first 6630
_journal_page_last 6637
_journal_paper_doi 10.1039/c5dt00095e
_journal_volume 44
_journal_year 2015
_chemical_formula_sum 'C21 H41 B9 N O3 Y'
_chemical_formula_weight 541.75
_chemical_name_systematic
; 
 ? 
;
_space_group_IT_number 2
_symmetry_cell_setting triclinic
_symmetry_space_group_name_Hall '-P 1'
_symmetry_space_group_name_H-M 'P -1'
_atom_sites_solution_hydrogens geom
_atom_sites_solution_primary direct
_atom_sites_solution_secondary difmap
_audit_creation_method SHELXL-97
_audit_update_record
;
2015-02-12 deposited with the CCDC.
2015-03-04 downloaded from the CCDC.
;
_cell_angle_alpha 112.4740(10)
_cell_angle_beta 90.2760(10)
_cell_angle_gamma 109.1350(10)
_cell_formula_units_Z 4
_cell_length_a 10.7748(4)
_cell_length_b 16.1866(7)
_cell_length_c 18.1602(7)
_cell_measurement_reflns_used 61
_cell_measurement_temperature 296(2)
_cell_measurement_theta_max 15
_cell_measurement_theta_min 15
_cell_volume 2734.14(19)
_computing_cell_refinement 'BRUKER KAPPA APEXII DUO DIFFRACTOMETER'
_computing_data_collection 'BRUKER KAPPA APEXII DUO DIFFRACTOMETER'
_computing_data_reduction 'BRUKER KAPPA APEXII DUO DIFFRACTOMETER'
_computing_molecular_graphics 'BRUKER SHELXTL'
_computing_publication_material 'BRUKER SHELXTL'
_computing_structure_refinement 'SHELXL-97 (Sheldrick, 2008)'
_computing_structure_solution 'SHELXS-97 (Sheldrick, 2008)'
_diffrn_ambient_temperature 296(2)
_diffrn_measured_fraction_theta_full 0.999
_diffrn_measured_fraction_theta_max 0.999
_diffrn_measurement_device_type 'BRUKER KAPPA APEXII DUO DIFFRACTOMETER'
_diffrn_measurement_method 'PHI & OMEGA SCAN'
_diffrn_radiation_monochromator graphite
_diffrn_radiation_source 'fine-focus sealed tube'
_diffrn_radiation_type MoK\a
_diffrn_radiation_wavelength 0.71073
_diffrn_reflns_av_R_equivalents 0.0631
_diffrn_reflns_av_sigmaI/netI 0.0636
_diffrn_reflns_limit_h_max 12
_diffrn_reflns_limit_h_min -11
_diffrn_reflns_limit_k_max 19
_diffrn_reflns_limit_k_min -19
_diffrn_reflns_limit_l_max 21
_diffrn_reflns_limit_l_min -21
_diffrn_reflns_number 35258
_diffrn_reflns_theta_full 25.25
_diffrn_reflns_theta_max 25.25
_diffrn_reflns_theta_min 2.02
_exptl_absorpt_coefficient_mu 2.157
_exptl_absorpt_correction_T_max 0.7456
_exptl_absorpt_correction_T_min 0.5717
_exptl_absorpt_correction_type multi-scan
_exptl_crystal_colour colourless
_exptl_crystal_density_diffrn 1.316
_exptl_crystal_density_method 'not measured'
_exptl_crystal_description block
_exptl_crystal_F_000 1128
_exptl_crystal_size_max 0.30
_exptl_crystal_size_mid 0.20
_exptl_crystal_size_min 0.20
_refine_diff_density_max 0.298
_refine_diff_density_min -0.336
_refine_diff_density_rms 0.054
_refine_ls_extinction_method none
_refine_ls_goodness_of_fit_ref 1.004
_refine_ls_hydrogen_treatment riding
_refine_ls_matrix_type full
_refine_ls_number_parameters 631
_refine_ls_number_reflns 9886
_refine_ls_number_restraints 0
_refine_ls_restrained_S_all 1.004
_refine_ls_R_factor_all 0.0850
_refine_ls_R_factor_gt 0.0438
_refine_ls_shift/su_max 0.000
_refine_ls_shift/su_mean 0.000
_refine_ls_structure_factor_coef Fsqd
_refine_ls_weighting_details 'calc w=1/[\s^2^(Fo^2^)+(0.0488P)^2^+1.5237P] where P=(Fo^2^+2Fc^2^)/3'
_refine_ls_weighting_scheme calc
_refine_ls_wR_factor_gt 0.0978
_refine_ls_wR_factor_ref 0.1142
_reflns_number_gt 6554
_reflns_number_total 9886
_reflns_threshold_expression >2sigma(I)
_cod_data_source_file c5dt00095e1.cif
_cod_data_source_block 3a
_cod_depositor_comments
;
The following automatic conversions were performed:

'_symmetry_cell_setting' value 'Triclinic' changed to 'triclinic'
according to
/usr/data/users/saulius/crontab/automatic-downloads/rss-feeds/RSC/lib/dictionaries/cif_core.dic
dictionary named 'cif_core.dic' version 2.4.2 from 2011-04-26.

Automatic conversion script
Id: cif_fix_values 3105 2015-03-04 15:46:00Z robertas 

 Adding full bibliography for 7034370--7034375.cif.
;
_cod_original_cell_volume 2734.13(19)
_cod_original_sg_symbol_H-M P-1
_cod_database_code 7034371

loop_
_symmetry_equiv_pos_as_xyz
'x, y, z'
'-x, -y, -z'

loop_
_atom_site_label
_atom_site_type_symbol
_atom_site_fract_x
_atom_site_fract_y
_atom_site_fract_z
_atom_site_U_iso_or_equiv
_atom_site_adp_type
_atom_site_occupancy
_atom_site_symmetry_multiplicity
_atom_site_calc_flag
_atom_site_refinement_flags
Y1' Y 0.51444(4) 0.74214(3) 0.49465(2) 0.04865(13) Uani 1 1 d .
N1' N 0.5359(4) 0.7464(2) 0.3521(2) 0.0642(10) Uani 1 1 d .
Y1 Y 0.73517(3) 0.26229(3) 0.00857(2) 0.04237(12) Uani 1 1 d .
N1 N 0.6712(3) 0.1127(2) -0.13274(18) 0.0512(8) Uani 1 1 d .
C1 C 0.6105(4) 0.3853(3) 0.1136(2) 0.0514(10) Uani 1 1 d .
C2 C 0.5518(4) 0.3618(3) 0.0267(2) 0.0523(10) Uani 1 1 d .
C11 C 0.7337(4) 0.4731(3) 0.1316(3) 0.0644(12) Uani 1 1 d .
H11A H 0.7140 0.5312 0.1561 0.077 Uiso 1 1 calc R
H11B H 0.8032 0.4751 0.1671 0.077 Uiso 1 1 calc R
C12 C 0.6478(4) 0.4353(3) 0.0034(3) 0.0657(12) Uani 1 1 d .
H12A H 0.6553 0.4087 -0.0534 0.079 Uiso 1 1 calc R
H12B H 0.6212 0.4903 0.0153 0.079 Uiso 1 1 calc R
C13 C 0.8374(4) 0.3017(3) -0.0975(2) 0.0596(11) Uani 1 1 d .
H13A H 0.7730 0.2961 -0.1383 0.071 Uiso 1 1 calc R
H13B H 0.9061 0.3649 -0.0770 0.071 Uiso 1 1 calc R
C14 C 0.8924(4) 0.2246(3) -0.1265(2) 0.0523(10) Uani 1 1 d .
C15 C 1.0271(5) 0.2409(4) -0.1314(3) 0.0715(14) Uani 1 1 d .
H15A H 1.0852 0.3030 -0.1185 0.086 Uiso 1 1 calc R
C16 C 1.0762(6) 0.1679(5) -0.1546(3) 0.0835(16) Uani 1 1 d .
H16A H 1.1665 0.1814 -0.1570 0.100 Uiso 1 1 calc R
C17 C 0.9944(6) 0.0762(5) -0.1742(3) 0.0807(16) Uani 1 1 d .
H17A H 1.0280 0.0269 -0.1911 0.097 Uiso 1 1 calc R
C18 C 0.8605(5) 0.0566(3) -0.1687(2) 0.0647(12) Uani 1 1 d .
H18A H 0.8043 -0.0061 -0.1817 0.078 Uiso 1 1 calc R
C19 C 0.8098(4) 0.1292(3) -0.1440(2) 0.0485(10) Uani 1 1 d .
C20 C 0.5951(5) 0.1089(4) -0.2038(3) 0.0748(14) Uani 1 1 d .
H20A H 0.5818 0.0496 -0.2490 0.112 Uiso 1 1 calc R
H20B H 0.6442 0.1614 -0.2170 0.112 Uiso 1 1 calc R
H20C H 0.5105 0.1133 -0.1909 0.112 Uiso 1 1 calc R
C21 C 0.6031(5) 0.0217(3) -0.1246(3) 0.0803(15) Uani 1 1 d .
H21A H 0.5813 -0.0305 -0.1767 0.120 Uiso 1 1 calc R
H21B H 0.5232 0.0235 -0.1020 0.120 Uiso 1 1 calc R
H21C H 0.6606 0.0132 -0.0898 0.120 Uiso 1 1 calc R
C22 C 0.7403(4) 0.1053(3) 0.0923(3) 0.0625(11) Uani 1 1 d .
H22A H 0.6706 0.0469 0.0564 0.075 Uiso 1 1 calc R
H22B H 0.7010 0.1421 0.1344 0.075 Uiso 1 1 calc R
C23 C 0.8428(6) 0.0829(4) 0.1275(3) 0.0892(17) Uani 1 1 d .
H23A H 0.8732 0.1265 0.1837 0.107 Uiso 1 1 calc R
H23B H 0.8073 0.0180 0.1241 0.107 Uiso 1 1 calc R
C24 C 0.9494(6) 0.0936(5) 0.0814(4) 0.114(2) Uani 1 1 d .
H24A H 0.9460 0.0312 0.0434 0.137 Uiso 1 1 calc R
H24B H 1.0338 0.1247 0.1169 0.137 Uiso 1 1 calc R
C25 C 0.9381(4) 0.1505(4) 0.0385(3) 0.0687(13) Uani 1 1 d .
H25A H 0.9440 0.1189 -0.0181 0.082 Uiso 1 1 calc R
H25B H 1.0087 0.2128 0.0609 0.082 Uiso 1 1 calc R
C26 C 0.9627(5) 0.3742(4) 0.1858(3) 0.0855(16) Uani 1 1 d .
H26A H 0.9751 0.3170 0.1848 0.103 Uiso 1 1 calc R
H26B H 0.8901 0.3830 0.2155 0.103 Uiso 1 1 calc R
C27 C 1.0838(5) 0.4570(4) 0.2239(3) 0.0974(18) Uani 1 1 d .
H27A H 1.0670 0.5036 0.2715 0.117 Uiso 1 1 calc R
H27B H 1.1520 0.4378 0.2401 0.117 Uiso 1 1 calc R
C28 C 1.1278(6) 0.4988(4) 0.1664(4) 0.109(2) Uani 1 1 d .
H28A H 1.2213 0.5096 0.1635 0.131 Uiso 1 1 calc R
H28B H 1.1151 0.5596 0.1825 0.131 Uiso 1 1 calc R
C29 C 1.0464(4) 0.4297(3) 0.0871(3) 0.0754(14) Uani 1 1 d .
H29A H 1.0172 0.4627 0.0598 0.090 Uiso 1 1 calc R
H29B H 1.0974 0.3949 0.0530 0.090 Uiso 1 1 calc R
O1 O 0.7715(3) 0.4609(2) 0.05332(19) 0.0697(8) Uani 1 1 d .
O2 O 0.8088(2) 0.16080(18) 0.04776(15) 0.0495(6) Uani 1 1 d .
O3 O 0.9333(3) 0.36485(18) 0.10445(16) 0.0567(7) Uani 1 1 d .
B3 B 0.4820(5) 0.2462(3) -0.0257(3) 0.0540(12) Uani 1 1 d .
H3 H 0.4763 0.2136 -0.0916 0.065 Uiso 1 1 calc R
B4 B 0.4956(4) 0.1920(3) 0.0396(3) 0.0529(12) Uani 1 1 d .
H4 H 0.4928 0.1181 0.0198 0.064 Uiso 1 1 calc R
B5 B 0.5888(5) 0.2882(3) 0.1287(3) 0.0548(12) Uani 1 1 d .
H5 H 0.6584 0.2851 0.1712 0.066 Uiso 1 1 calc R
B6 B 0.4673(5) 0.4093(4) 0.1042(3) 0.0670(15) Uani 1 1 d .
H6 H 0.4580 0.4800 0.1248 0.080 Uiso 1 1 calc R
B7 B 0.3816(5) 0.3178(4) 0.0128(4) 0.0685(15) Uani 1 1 d .
H7 H 0.3164 0.3286 -0.0267 0.082 Uiso 1 1 calc R
B8 B 0.3446(5) 0.2085(4) 0.0231(3) 0.0684(15) Uani 1 1 d .
H8 H 0.2530 0.1474 -0.0094 0.082 Uiso 1 1 calc R
B9 B 0.4140(5) 0.2353(4) 0.1226(3) 0.0665(14) Uani 1 1 d .
H9 H 0.3684 0.1918 0.1561 0.080 Uiso 1 1 calc R
B10 B 0.4935(6) 0.3616(4) 0.1724(3) 0.0669(14) Uani 1 1 d .
H10 H 0.5026 0.4012 0.2378 0.080 Uiso 1 1 calc R
B11 B 0.3419(6) 0.3122(4) 0.1060(4) 0.0759(16) Uani 1 1 d .
H11 H 0.2489 0.3180 0.1281 0.091 Uiso 1 1 calc R
C1' C 0.2405(4) 0.6586(3) 0.5193(3) 0.0640(12) Uani 1 1 d .
C2' C 0.3228(4) 0.7241(3) 0.6051(3) 0.0601(11) Uani 1 1 d .
C11' C 0.2502(5) 0.5616(3) 0.4998(3) 0.0717(13) Uani 1 1 d .
H11C H 0.1729 0.5199 0.5117 0.086 Uiso 1 1 calc R
H11D H 0.2589 0.5312 0.4436 0.086 Uiso 1 1 calc R
C12' C 0.3658(5) 0.6553(3) 0.6281(3) 0.0691(13) Uani 1 1 d .
H12C H 0.4530 0.6875 0.6606 0.083 Uiso 1 1 calc R
H12D H 0.3028 0.6275 0.6577 0.083 Uiso 1 1 calc R
C13' C 0.5097(4) 0.5918(3) 0.3950(2) 0.0565(11) Uani 1 1 d .
H13C H 0.5189 0.5489 0.4183 0.068 Uiso 1 1 calc R
H13D H 0.4315 0.5601 0.3543 0.068 Uiso 1 1 calc R
C14' C 0.6308(4) 0.6337(3) 0.3651(2) 0.0541(11) Uani 1 1 d .
C15' C 0.7410(5) 0.6060(3) 0.3634(3) 0.0688(13) Uani 1 1 d .
H15B H 0.7363 0.5573 0.3797 0.083 Uiso 1 1 calc R
C16' C 0.8565(5) 0.6481(4) 0.3386(3) 0.0809(15) Uani 1 1 d .
H16B H 0.9284 0.6284 0.3391 0.097 Uiso 1 1 calc R
C17' C 0.8650(5) 0.7194(4) 0.3130(3) 0.0839(17) Uani 1 1 d .
H17B H 0.9415 0.7465 0.2944 0.101 Uiso 1 1 calc R
C18' C 0.7618(6) 0.7497(3) 0.3150(3) 0.0759(15) Uani 1 1 d .
H18B H 0.7681 0.7974 0.2971 0.091 Uiso 1 1 calc R
C19' C 0.6449(5) 0.7111(3) 0.3435(2) 0.0582(11) Uani 1 1 d .
C20' C 0.4277(5) 0.6829(4) 0.2818(3) 0.0858(16) Uani 1 1 d .
H20D H 0.4539 0.6949 0.2353 0.129 Uiso 1 1 calc R
H20E H 0.3478 0.6960 0.2940 0.129 Uiso 1 1 calc R
H20F H 0.4121 0.6172 0.2709 0.129 Uiso 1 1 calc R
C21' C 0.5740(6) 0.8454(3) 0.3572(3) 0.0900(17) Uani 1 1 d .
H21D H 0.5812 0.8446 0.3042 0.135 Uiso 1 1 calc R
H21E H 0.6579 0.8844 0.3913 0.135 Uiso 1 1 calc R
H21F H 0.5075 0.8714 0.3792 0.135 Uiso 1 1 calc R
C22' C 0.8417(5) 0.8847(4) 0.5253(3) 0.0823(15) Uani 1 1 d .
H22C H 0.8641 0.8842 0.4735 0.099 Uiso 1 1 calc R
H22D H 0.8518 0.8297 0.5304 0.099 Uiso 1 1 calc R
C23' C 0.9280(6) 0.9744(5) 0.5916(4) 0.119(3) Uani 1 1 d .
H23C H 0.9538 0.9614 0.6361 0.143 Uiso 1 1 calc R
H23D H 1.0077 1.0043 0.5730 0.143 Uiso 1 1 calc R
C24' C 0.8493(7) 1.0374(4) 0.6172(4) 0.112(2) Uani 1 1 d .
H24C H 0.8895 1.0938 0.6062 0.135 Uiso 1 1 calc R
H24D H 0.8460 1.0577 0.6745 0.135 Uiso 1 1 calc R
C25' C 0.7120(6) 0.9816(3) 0.5707(3) 0.0906(17) Uani 1 1 d .
H25C H 0.6458 0.9875 0.6065 0.109 Uiso 1 1 calc R
H25D H 0.6972 1.0043 0.5304 0.109 Uiso 1 1 calc R
C26' C 0.6985(5) 0.6535(3) 0.5767(3) 0.0678(13) Uani 1 1 d .
H26C H 0.7637 0.6524 0.5399 0.081 Uiso 1 1 calc R
H26D H 0.6239 0.5934 0.5536 0.081 Uiso 1 1 calc R
C27' C 0.7586(5) 0.6684(4) 0.6571(3) 0.0827(15) Uani 1 1 d .
H27C H 0.6941 0.6328 0.6812 0.099 Uiso 1 1 calc R
H27D H 0.8347 0.6483 0.6523 0.099 Uiso 1 1 calc R
C28' C 0.7996(5) 0.7734(4) 0.7060(3) 0.0825(16) Uani 1 1 d .
H28C H 0.7912 0.7864 0.7621 0.099 Uiso 1 1 calc R
H28D H 0.8912 0.8059 0.7024 0.099 Uiso 1 1 calc R
C29' C 0.7110(5) 0.8052(3) 0.6723(3) 0.0808(15) Uani 1 1 d .
H29C H 0.7596 0.8668 0.6713 0.097 Uiso 1 1 calc R
H29D H 0.6407 0.8117 0.7048 0.097 Uiso 1 1 calc R
O1' O 0.3683(3) 0.5836(2) 0.55170(19) 0.0780(9) Uani 1 1 d .
O2' O 0.7050(3) 0.88289(19) 0.53280(16) 0.0606(7) Uani 1 1 d .
O3' O 0.6549(3) 0.73329(18) 0.59050(15) 0.0567(7) Uani 1 1 d .
B3' B 0.4026(6) 0.8336(4) 0.6139(3) 0.0675(15) Uani 1 1 d .
H3' H 0.4975 0.8788 0.6543 0.081 Uiso 1 1 calc R
B4' B 0.3553(5) 0.8371(4) 0.5231(4) 0.0700(15) Uani 1 1 d .
H4' H 0.4127 0.8891 0.4996 0.084 Uiso 1 1 calc R
B5' B 0.2561(5) 0.7172(4) 0.4609(4) 0.0713(16) Uani 1 1 d .
H5' H 0.2477 0.6812 0.3950 0.086 Uiso 1 1 calc R
B6' B 0.1524(6) 0.6911(5) 0.5981(4) 0.0873(19) Uani 1 1 d .
H6' H 0.0859 0.6433 0.6225 0.105 Uiso 1 1 calc R
B7' B 0.2602(7) 0.8071(5) 0.6623(5) 0.094(2) Uani 1 1 d .
H7' H 0.2652 0.8349 0.7282 0.113 Uiso 1 1 calc R
B8' B 0.2765(7) 0.8797(5) 0.6072(5) 0.096(2) Uani 1 1 d .
H8' H 0.2904 0.9559 0.6382 0.115 Uiso 1 1 calc R
B9' B 0.1816(6) 0.8050(5) 0.5095(5) 0.099(2) Uani 1 1 d .
H9' H 0.1325 0.8325 0.4758 0.119 Uiso 1 1 calc R
B10' B 0.1064(6) 0.6865(5) 0.5035(5) 0.096(2) Uani 1 1 d .
H10' H 0.0108 0.6360 0.4659 0.115 Uiso 1 1 calc R
B11' B 0.1212(7) 0.7872(6) 0.5946(6) 0.115(3) Uani 1 1 d .
H11' H 0.0336 0.8037 0.6167 0.138 Uiso 1 1 calc R

loop_
_atom_site_aniso_label
_atom_site_aniso_U_11
_atom_site_aniso_U_22
_atom_site_aniso_U_33
_atom_site_aniso_U_23
_atom_site_aniso_U_13
_atom_site_aniso_U_12
Y1' 0.0464(2) 0.0444(2) 0.0470(2) 0.01515(18) -0.00404(17) 0.01053(18)
N1' 0.077(3) 0.055(2) 0.050(2) 0.0233(17) -0.0119(18) 0.0082(19)
Y1 0.0375(2) 0.0430(2) 0.0421(2) 0.01701(17) -0.00290(16) 0.00932(16)
N1 0.049(2) 0.0413(19) 0.0501(19) 0.0118(15) 0.0024(15) 0.0084(15)
C1 0.052(3) 0.043(2) 0.050(2) 0.0086(19) -0.0001(19) 0.0180(19)
C2 0.048(2) 0.048(2) 0.061(3) 0.021(2) -0.0019(19) 0.0201(19)
C11 0.061(3) 0.043(2) 0.071(3) 0.006(2) -0.006(2) 0.016(2)
C12 0.069(3) 0.053(3) 0.082(3) 0.032(2) 0.001(2) 0.024(2)
C13 0.077(3) 0.045(2) 0.051(2) 0.024(2) -0.002(2) 0.009(2)
C14 0.057(3) 0.059(3) 0.040(2) 0.026(2) 0.0019(19) 0.012(2)
C15 0.058(3) 0.090(4) 0.052(3) 0.030(3) 0.003(2) 0.006(3)
C16 0.063(3) 0.134(6) 0.061(3) 0.038(4) 0.016(3) 0.046(4)
C17 0.099(5) 0.109(5) 0.053(3) 0.027(3) 0.006(3) 0.068(4)
C18 0.081(4) 0.069(3) 0.049(3) 0.021(2) 0.001(2) 0.037(3)
C19 0.060(3) 0.050(2) 0.036(2) 0.0172(18) -0.0005(18) 0.019(2)
C20 0.064(3) 0.085(3) 0.054(3) 0.004(2) -0.017(2) 0.029(3)
C21 0.085(4) 0.045(3) 0.075(3) 0.008(2) 0.015(3) -0.002(2)
C22 0.066(3) 0.061(3) 0.066(3) 0.036(2) 0.010(2) 0.018(2)
C23 0.116(5) 0.108(4) 0.096(4) 0.067(4) 0.036(3) 0.072(4)
C24 0.106(5) 0.165(6) 0.151(6) 0.114(5) 0.047(4) 0.085(5)
C25 0.060(3) 0.095(4) 0.067(3) 0.042(3) 0.007(2) 0.037(3)
C26 0.083(4) 0.088(4) 0.065(3) 0.035(3) -0.027(3) 0.001(3)
C27 0.081(4) 0.104(4) 0.066(3) 0.012(3) -0.018(3) 0.009(3)
C28 0.092(4) 0.073(4) 0.118(5) 0.041(4) -0.054(4) -0.025(3)
C29 0.054(3) 0.065(3) 0.090(3) 0.036(3) -0.007(2) -0.006(2)
O1 0.060(2) 0.0599(19) 0.080(2) 0.0278(16) 0.0022(17) 0.0102(15)
O2 0.0433(16) 0.0531(16) 0.0554(16) 0.0282(13) 0.0006(12) 0.0142(12)
O3 0.0485(16) 0.0493(16) 0.0612(17) 0.0235(14) -0.0122(13) 0.0029(13)
B3 0.045(3) 0.049(3) 0.058(3) 0.011(2) -0.006(2) 0.017(2)
B4 0.042(3) 0.045(3) 0.067(3) 0.019(2) 0.005(2) 0.015(2)
B5 0.060(3) 0.053(3) 0.052(3) 0.017(2) 0.006(2) 0.025(2)
B6 0.062(3) 0.056(3) 0.079(4) 0.012(3) 0.002(3) 0.035(3)
B7 0.052(3) 0.066(3) 0.089(4) 0.028(3) -0.008(3) 0.028(3)
B8 0.043(3) 0.058(3) 0.092(4) 0.019(3) 0.002(3) 0.016(2)
B9 0.061(3) 0.067(4) 0.079(4) 0.034(3) 0.021(3) 0.027(3)
B10 0.074(4) 0.067(4) 0.061(3) 0.019(3) 0.017(3) 0.036(3)
B11 0.055(3) 0.069(4) 0.099(4) 0.026(3) 0.014(3) 0.028(3)
C1' 0.047(3) 0.066(3) 0.088(3) 0.048(3) 0.005(2) 0.011(2)
C2' 0.063(3) 0.067(3) 0.067(3) 0.039(2) 0.022(2) 0.031(2)
C11' 0.065(3) 0.060(3) 0.090(3) 0.042(3) 0.007(3) 0.009(2)
C12' 0.083(3) 0.078(3) 0.063(3) 0.042(3) 0.022(2) 0.033(3)
C13' 0.066(3) 0.044(2) 0.051(2) 0.021(2) 0.001(2) 0.007(2)
C14' 0.063(3) 0.048(2) 0.034(2) 0.0112(18) -0.0011(19) 0.006(2)
C15' 0.075(4) 0.073(3) 0.052(3) 0.021(2) 0.004(2) 0.023(3)
C16' 0.071(4) 0.104(4) 0.052(3) 0.019(3) 0.003(3) 0.028(3)
C17' 0.060(3) 0.103(4) 0.054(3) 0.023(3) 0.011(2) -0.003(3)
C18' 0.087(4) 0.065(3) 0.051(3) 0.027(2) -0.004(3) -0.008(3)
C19' 0.066(3) 0.050(3) 0.038(2) 0.0165(19) -0.008(2) -0.002(2)
C20' 0.090(4) 0.088(4) 0.060(3) 0.029(3) -0.025(3) 0.012(3)
C21' 0.128(5) 0.067(3) 0.077(3) 0.041(3) -0.005(3) 0.023(3)
C22' 0.059(3) 0.089(4) 0.072(3) 0.026(3) 0.006(2) 0.001(3)
C23' 0.074(4) 0.118(6) 0.084(4) 0.008(4) 0.004(3) -0.025(4)
C24' 0.149(6) 0.052(3) 0.093(4) 0.026(3) -0.051(4) -0.012(4)
C25' 0.110(4) 0.040(3) 0.093(4) 0.017(3) 0.009(3) 0.003(3)
C26' 0.083(3) 0.060(3) 0.064(3) 0.024(2) -0.001(2) 0.032(2)
C27' 0.079(4) 0.096(4) 0.082(3) 0.047(3) -0.010(3) 0.030(3)
C28' 0.060(3) 0.120(5) 0.052(3) 0.021(3) -0.001(2) 0.030(3)
C29' 0.103(4) 0.064(3) 0.051(3) 0.009(2) -0.021(3) 0.018(3)
O1' 0.098(3) 0.075(2) 0.072(2) 0.0311(18) 0.0105(19) 0.0446(19)
O2' 0.0592(19) 0.0453(17) 0.0629(18) 0.0192(14) 0.0014(14) 0.0043(13)
O3' 0.0635(18) 0.0478(16) 0.0488(16) 0.0136(13) -0.0082(13) 0.0150(14)
B3' 0.074(4) 0.054(3) 0.080(4) 0.024(3) 0.017(3) 0.032(3)
B4' 0.059(3) 0.070(4) 0.107(4) 0.058(3) 0.019(3) 0.029(3)
B5' 0.050(3) 0.081(4) 0.092(4) 0.055(3) -0.002(3) 0.011(3)
B6' 0.066(4) 0.109(5) 0.123(5) 0.079(5) 0.038(4) 0.038(4)
B7' 0.106(5) 0.104(5) 0.109(5) 0.056(4) 0.058(4) 0.067(4)
B8' 0.097(5) 0.090(5) 0.139(6) 0.063(5) 0.047(5) 0.062(4)
B9' 0.065(4) 0.119(6) 0.167(7) 0.102(6) 0.029(4) 0.043(4)
B10' 0.041(3) 0.121(6) 0.150(6) 0.089(5) 0.011(4) 0.015(3)
B11' 0.087(5) 0.141(7) 0.189(8) 0.112(7) 0.070(5) 0.076(5)

loop_
_atom_type_symbol
_atom_type_description
_atom_type_scat_dispersion_real
_atom_type_scat_dispersion_imag
_atom_type_scat_source
C C 0.0033 0.0016 'International Tables Vol C Tables 4.2.6.8 and 6.1.1.4'
H H 0.0000 0.0000 'International Tables Vol C Tables 4.2.6.8 and 6.1.1.4'
B B 0.0013 0.0007 'International Tables Vol C Tables 4.2.6.8 and 6.1.1.4'
N N 0.0061 0.0033 'International Tables Vol C Tables 4.2.6.8 and 6.1.1.4'
O O 0.0106 0.0060 'International Tables Vol C Tables 4.2.6.8 and 6.1.1.4'
Y Y -2.7962 3.5667 'International Tables Vol C Tables 4.2.6.8 and 6.1.1.4'

loop_
_geom_angle_atom_site_label_1
_geom_angle_atom_site_label_2
_geom_angle_atom_site_label_3
_geom_angle
O2' Y1' O3' 75.03(9)
O2' Y1' C13' 121.77(12)
O3' Y1' C13' 91.42(12)
O2' Y1' B4' 92.53(15)
O3' Y1' B4' 127.46(15)
C13' Y1' B4' 135.17(17)
O2' Y1' N1' 81.85(10)
O3' Y1' N1' 134.35(11)
C13' Y1' N1' 68.27(12)
B4' Y1' N1' 91.86(16)
O2' Y1' B3' 89.93(14)
O3' Y1' B3' 89.36(14)
C13' Y1' B3' 147.31(16)
B4' Y1' B3' 38.91(18)
N1' Y1' B3' 129.85(15)
O2' Y1' B5' 129.20(14)
O3' Y1' B5' 139.38(14)
C13' Y1' B5' 97.67(18)
B4' Y1' B5' 38.98(18)
N1' Y1' B5' 85.22(15)
B3' Y1' B5' 62.52(19)
O2' Y1' C2' 120.17(11)
O3' Y1' C2' 83.67(11)
C13' Y1' C2' 113.85(13)
B4' Y1' C2' 58.74(15)
N1' Y1' C2' 141.65(12)
B3' Y1' C2' 33.88(14)
B5' Y1' C2' 56.43(15)
O2' Y1' C14' 92.31(11)
O3' Y1' C14' 89.76(11)
C13' Y1' C14' 30.18(12)
B4' Y1' C14' 142.37(16)
N1' Y1' C14' 52.07(12)
B3' Y1' C14' 177.31(14)
B5' Y1' C14' 116.91(16)
C2' Y1' C14' 143.45(12)
O2' Y1' C1' 145.87(12)
O3' Y1' C1' 106.81(11)
C13' Y1' C1' 92.36(14)
B4' Y1' C1' 58.60(15)
N1' Y1' C1' 114.17(12)
B3' Y1' C1' 56.38(16)
B5' Y1' C1' 33.69(13)
C2' Y1' C1' 31.05(12)
C14' Y1' C1' 121.54(12)
O2' Y1' C19' 76.51(10)
O3' Y1' C19' 106.68(11)
C13' Y1' C19' 53.36(12)
B4' Y1' C19' 119.84(16)
N1' Y1' C19' 28.57(11)
B3' Y1' C19' 155.12(14)
B5' Y1' C19' 110.47(16)
C2' Y1' C19' 162.70(12)
C14' Y1' C19' 27.39(11)
C1' Y1' C19' 131.84(12)
C19' N1' C21' 113.9(4)
C19' N1' C20' 109.9(4)
C21' N1' C20' 107.6(3)
C19' N1' Y1' 91.6(2)
C21' N1' Y1' 111.5(3)
C20' N1' Y1' 121.8(3)
O2 Y1 O3 74.14(9)
O2 Y1 C13 115.98(12)
O3 Y1 C13 91.78(12)
O2 Y1 B4 91.87(12)
O3 Y1 B4 127.17(13)
C13 Y1 B4 138.12(15)
O2 Y1 N1 81.54(9)
O3 Y1 N1 136.29(10)
C13 Y1 N1 67.00(12)
B4 Y1 N1 88.72(13)
O2 Y1 B5 90.83(12)
O3 Y1 B5 89.82(13)
C13 Y1 B5 152.50(15)
B4 Y1 B5 38.68(15)
N1 Y1 B5 126.78(13)
O2 Y1 B3 127.57(12)
O3 Y1 B3 141.47(12)
C13 Y1 B3 102.13(15)
B4 Y1 B3 38.46(15)
N1 Y1 B3 81.86(12)
B5 Y1 B3 61.85(15)
O2 Y1 C1 121.63(10)
O3 Y1 C1 85.42(10)
C13 Y1 C1 118.77(13)
B4 Y1 C1 58.91(13)
N1 Y1 C1 138.18(10)
B5 Y1 C1 34.07(13)
B3 Y1 C1 56.33(13)
O2 Y1 C2 146.76(10)
O3 Y1 C2 109.34(10)
C13 Y1 C2 97.14(13)
B4 Y1 C2 58.98(13)
N1 Y1 C2 110.86(11)
B5 Y1 C2 56.70(13)
B3 Y1 C2 33.94(12)
C1 Y1 C2 31.31(11)
O2 Y1 O1 142.24(9)
O3 Y1 O1 69.24(9)
C13 Y1 O1 74.65(12)
B4 Y1 O1 102.80(12)
N1 Y1 O1 132.60(9)
B5 Y1 O1 80.31(12)
B3 Y1 O1 80.00(12)
C1 Y1 O1 47.38(10)
C2 Y1 O1 47.16(10)
O2 Y1 C14 87.54(10)
O3 Y1 C14 91.50(10)
C13 Y1 C14 29.51(12)
B4 Y1 C14 139.51(13)
N1 Y1 C14 51.14(10)
B5 Y1 C14 177.55(13)
B3 Y1 C14 117.89(13)
C1 Y1 C14 148.15(11)
C2 Y1 C14 124.64(11)
O1 Y1 C14 102.09(10)
C19 N1 C21 113.7(3)
C19 N1 C20 109.8(3)
C21 N1 C20 106.7(3)
C19 N1 Y1 92.7(2)
C21 N1 Y1 111.8(2)
C20 N1 Y1 121.7(2)
C11 C1 C2 102.7(3)
C11 C1 B5 130.6(4)
C2 C1 B5 111.9(3)
C11 C1 B10 130.0(4)
C2 C1 B10 113.7(3)
B5 C1 B10 64.6(3)
C11 C1 B6 111.3(3)
C2 C1 B6 63.9(3)
B5 C1 B6 115.1(4)
B10 C1 B6 61.5(3)
C11 C1 Y1 91.7(2)
C2 C1 Y1 74.4(2)
B5 C1 Y1 66.4(2)
B10 C1 Y1 129.5(3)
B6 C1 Y1 135.5(2)
C12 C2 C1 104.9(3)
C12 C2 B3 128.9(4)
C1 C2 B3 111.5(3)
C12 C2 B7 130.9(3)
C1 C2 B7 111.4(4)
B3 C2 B7 64.6(3)
C12 C2 B6 113.7(4)
C1 C2 B6 63.0(3)
B3 C2 B6 114.3(4)
B7 C2 B6 60.2(3)
C12 C2 Y1 90.9(2)
C1 C2 Y1 74.3(2)
B3 C2 Y1 67.0(2)
B7 C2 Y1 129.6(3)
B6 C2 Y1 134.6(3)
O1 C11 C1 103.3(3)
O1 C12 C2 102.7(3)
C14 C13 Y1 96.7(2)
C15 C14 C19 116.4(4)
C15 C14 C13 123.5(4)
C19 C14 C13 119.9(4)
C15 C14 Y1 134.4(3)
C19 C14 Y1 81.3(2)
C13 C14 Y1 53.8(2)
C16 C15 C14 122.0(5)
C17 C16 C15 120.7(5)
C16 C17 C18 119.5(5)
C19 C18 C17 120.6(5)
C18 C19 C14 120.7(4)
C18 C19 N1 122.4(4)
C14 C19 N1 116.8(3)
O2 C22 C23 106.0(4)
C24 C23 C22 106.1(4)
C23 C24 C25 109.3(4)
C24 C25 O2 106.6(4)
O3 C26 C27 107.3(4)
C28 C27 C26 108.4(4)
C27 C28 C29 106.8(4)
O3 C29 C28 105.9(4)
C11 O1 C12 103.7(3)
C11 O1 Y1 93.1(2)
C12 O1 Y1 91.6(2)
C25 O2 C22 108.0(3)
C25 O2 Y1 125.2(2)
C22 O2 Y1 126.6(2)
C26 O3 C29 108.7(3)
C26 O3 Y1 128.4(2)
C29 O3 Y1 122.9(2)
C2 B3 B4 106.4(3)
C2 B3 B8 105.1(4)
B4 B3 B8 60.2(3)
C2 B3 B7 59.7(3)
B4 B3 B7 108.5(4)
B8 B3 B7 59.2(3)
C2 B3 Y1 79.0(2)
B4 B3 Y1 68.2(2)
B8 B3 Y1 127.3(3)
B7 B3 Y1 136.5(3)
B3 B4 B5 104.0(3)
B3 B4 B9 107.8(4)
B5 B4 B9 60.5(3)
B3 B4 B8 60.8(3)
B5 B4 B8 107.4(4)
B9 B4 B8 60.4(3)
B3 B4 Y1 73.3(2)
B5 B4 Y1 72.6(2)
B9 B4 Y1 132.1(3)
B8 B4 Y1 132.9(3)
C1 B5 B4 106.0(3)
C1 B5 B9 104.8(3)
B4 B5 B9 60.2(3)
C1 B5 B10 59.3(3)
B4 B5 B10 109.2(4)
B9 B5 B10 59.9(3)
C1 B5 Y1 79.5(2)
B4 B5 Y1 68.7(2)
B9 B5 Y1 128.0(3)
B10 B5 Y1 137.0(3)
B11 B6 C1 104.4(4)
B11 B6 B7 62.0(3)
C1 B6 B7 102.3(3)
B11 B6 C2 105.2(4)
C1 B6 C2 53.1(2)
B7 B6 C2 59.0(3)
B11 B6 B10 61.5(3)
C1 B6 B10 58.3(3)
B7 B6 B10 110.2(4)
C2 B6 B10 102.2(3)
C2 B7 B6 60.8(3)
C2 B7 B8 102.7(3)
B6 B7 B8 107.6(4)
C2 B7 B11 104.0(4)
B6 B7 B11 58.5(3)
B8 B7 B11 60.5(3)
C2 B7 B3 55.6(2)
B6 B7 B3 107.3(3)
B8 B7 B3 60.2(3)
B11 B7 B3 107.5(4)
B7 B8 B4 108.8(4)
B7 B8 B3 60.6(3)
B4 B8 B3 59.0(3)
B7 B8 B9 107.7(4)
B4 B8 B9 59.8(3)
B3 B8 B9 106.0(3)
B7 B8 B11 60.0(3)
B4 B8 B11 108.3(4)
B3 B8 B11 107.5(4)
B9 B8 B11 59.8(3)
B4 B9 B5 59.3(3)
B4 B9 B10 108.7(4)
B5 B9 B10 60.2(3)
B4 B9 B11 108.6(4)
B5 B9 B11 107.1(4)
B10 B9 B11 59.9(3)
B4 B9 B8 59.8(3)
B5 B9 B8 106.0(4)
B10 B9 B8 107.7(4)
B11 B9 B8 60.1(3)
C1 B10 B6 60.2(3)
C1 B10 B11 103.3(4)
B6 B10 B11 58.2(3)
C1 B10 B9 102.4(3)
B6 B10 B9 106.7(4)
B11 B10 B9 60.1(3)
C1 B10 B5 56.1(3)
B6 B10 B5 107.1(4)
B11 B10 B5 107.1(4)
B9 B10 B5 59.9(3)
B6 B11 B10 60.3(3)
B6 B11 B7 59.5(3)
B10 B11 B7 107.4(4)
B6 B11 B9 108.4(4)
B10 B11 B9 60.0(3)
B7 B11 B9 107.5(4)
B6 B11 B8 107.6(4)
B10 B11 B8 107.8(4)
B7 B11 B8 59.5(3)
B9 B11 B8 60.1(3)
C11' C1' C2' 105.3(3)
C11' C1' B5' 128.5(4)
C2' C1' B5' 111.9(4)
C11' C1' B10' 129.4(4)
C2' C1' B10' 112.5(4)
B5' C1' B10' 64.8(3)
C11' C1' B6' 112.7(4)
C2' C1' B6' 62.9(3)
B5' C1' B6' 115.4(4)
B10' C1' B6' 61.4(4)
C11' C1' Y1' 93.4(3)
C2' C1' Y1' 73.7(2)
B5' C1' Y1' 65.7(2)
B10' C1' Y1' 128.3(3)
B6' C1' Y1' 133.5(3)
C12' C2' C1' 102.9(4)
C12' C2' B3' 132.2(4)
C1' C2' B3' 111.7(3)
C12' C2' B7' 128.2(4)
C1' C2' B7' 113.8(4)
B3' C2' B7' 64.7(3)
C12' C2' B6' 109.2(4)
C1' C2' B6' 63.3(3)
B3' C2' B6' 115.3(4)
B7' C2' B6' 62.2(4)
C12' C2' Y1' 95.1(3)
C1' C2' Y1' 75.3(2)
B3' C2' Y1' 64.7(2)
B7' C2' Y1' 127.9(3)
B6' C2' Y1' 135.3(3)
O1' C11' C1' 103.2(3)
O1' C12' C2' 103.4(3)
C14' C13' Y1' 94.8(2)
C15' C14' C19' 116.6(4)
C15' C14' C13' 122.6(4)
C19' C14' C13' 120.5(4)
C15' C14' Y1' 133.5(3)
C19' C14' Y1' 81.0(3)
C13' C14' Y1' 55.0(2)
C16' C15' C14' 122.6(5)
C17' C16' C15' 119.7(5)
C18' C17' C16' 119.8(5)
C17' C18' C19' 121.8(5)
C18' C19' C14' 119.3(5)
C18' C19' N1' 123.5(4)
C14' C19' N1' 117.2(4)
C18' C19' Y1' 142.1(3)
C14' C19' Y1' 71.6(2)
N1' C19' Y1' 59.8(2)
O2' C22' C23' 105.8(5)
C24' C23' C22' 106.4(5)
C23' C24' C25' 107.7(5)
O2' C25' C24' 105.4(5)
O3' C26' C27' 106.2(4)
C28' C27' C26' 104.6(4)
C29' C28' C27' 105.9(4)
C28' C29' O3' 107.5(4)
C12' O1' C11' 106.7(4)
C25' O2' C22' 107.3(3)
C25' O2' Y1' 127.9(3)
C22' O2' Y1' 124.8(3)
C26' O3' C29' 108.5(3)
C26' O3' Y1' 124.8(2)
C29' O3' Y1' 126.7(3)
C2' B3' B4' 106.2(4)
C2' B3' B8' 104.9(4)
B4' B3' B8' 60.2(4)
C2' B3' B7' 59.1(3)
B4' B3' B7' 109.3(4)
B8' B3' B7' 60.1(3)
C2' B3' Y1' 81.4(2)
B4' B3' Y1' 68.3(3)
B8' B3' Y1' 127.9(4)
B7' B3' Y1' 138.8(4)
B3' B4' B9' 107.9(4)
B3' B4' B8' 60.6(3)
B9' B4' B8' 60.9(4)
B3' B4' B5' 104.6(4)
B9' B4' B5' 61.3(4)
B8' B4' B5' 109.0(4)
B3' B4' Y1' 72.8(2)
B9' B4' Y1' 134.4(4)
B8' B4' Y1' 132.7(3)
B5' B4' Y1' 74.2(3)
C1' B5' B4' 105.2(4)
C1' B5' B10' 59.0(3)
B4' B5' B10' 107.7(5)
C1' B5' B9' 103.7(4)
B4' B5' B9' 59.0(3)
B10' B5' B9' 59.3(4)
C1' B5' Y1' 80.6(2)
B4' B5' Y1' 66.8(2)
B10' B5' Y1' 137.0(3)
B9' B5' Y1' 124.9(4)
B11' B6' C2' 104.3(5)
B11' B6' C1' 104.7(4)
C2' B6' C1' 53.8(3)
B11' B6' B10' 61.8(4)
C2' B6' B10' 102.7(4)
C1' B6' B10' 58.5(3)
B11' B6' B7' 62.0(4)
C2' B6' B7' 58.1(3)
C1' B6' B7' 102.7(4)
B10' B6' B7' 110.9(5)
C2' B7' B6' 59.7(3)
C2' B7' B8' 102.4(4)
B6' B7' B8' 106.4(5)
C2' B7' B3' 56.2(3)
B6' B7' B3' 106.4(4)
B8' B7' B3' 59.7(3)
C2' B7' B11' 102.4(5)
B6' B7' B11' 57.7(4)
B8' B7' B11' 59.9(4)
B3' B7' B11' 106.1(5)
B4' B8' B3' 59.2(3)
B4' B8' B7' 108.7(4)
B3' B8' B7' 60.2(3)
B4' B8' B11' 107.5(5)
B3' B8' B11' 106.9(4)
B7' B8' B11' 60.4(4)
B4' B8' B9' 59.4(4)
B3' B8' B9' 105.6(5)
B7' B8' B9' 107.8(5)
B11' B8' B9' 59.4(4)
B4' B9' B11' 108.5(5)
B4' B9' B10' 109.0(4)
B11' B9' B10' 60.4(4)
B4' B9' B8' 59.7(4)
B11' B9' B8' 60.3(4)
B10' B9' B8' 108.6(5)
B4' B9' B5' 59.7(3)
B11' B9' B5' 107.7(4)
B10' B9' B5' 60.2(4)
B8' B9' B5' 106.8(4)
C1' B10' B6' 60.0(3)
C1' B10' B9' 102.4(4)
B6' B10' B9' 106.2(5)
C1' B10' B11' 103.0(5)
B6' B10' B11' 58.1(4)
B9' B10' B11' 59.5(4)
C1' B10' B5' 56.1(3)
B6' B10' B5' 107.1(4)
B9' B10' B5' 60.4(3)
B11' B10' B5' 107.2(5)
B6' B11' B9' 108.3(5)
B6' B11' B10' 60.0(4)
B9' B11' B10' 60.1(4)
B6' B11' B8' 108.3(5)
B9' B11' B8' 60.4(4)
B10' B11' B8' 108.5(5)
B6' B11' B7' 60.3(4)
B9' B11' B7' 108.0(5)
B10' B11' B7' 108.2(5)
B8' B11' B7' 59.7(4)

loop_
_geom_bond_atom_site_label_1
_geom_bond_atom_site_label_2
_geom_bond_distance
Y1' O2' 2.366(3)
Y1' O3' 2.377(3)
Y1' C13' 2.398(4)
Y1' B4' 2.588(5)
Y1' N1' 2.625(3)
Y1' B3' 2.660(5)
Y1' B5' 2.710(5)
Y1' C2' 2.910(4)
Y1' C14' 2.916(4)
Y1' C1' 2.932(4)
Y1' C19' 3.035(4)
N1' C19' 1.452(6)
N1' C21' 1.484(5)
N1' C20' 1.498(5)
Y1 O2 2.362(2)
Y1 O3 2.403(2)
Y1 C13 2.415(4)
Y1 B4 2.618(5)
Y1 N1 2.657(3)
Y1 B5 2.682(5)
Y1 B3 2.700(4)
Y1 C1 2.878(4)
Y1 C2 2.879(4)
Y1 O1 2.885(3)
Y1 C14 2.971(4)
N1 C19 1.457(5)
N1 C21 1.480(5)
N1 C20 1.496(5)
C1 C11 1.514(6)
C1 C2 1.553(5)
C1 B5 1.639(6)
C1 B10 1.697(7)
C1 B6 1.732(6)
C2 C12 1.499(6)
C2 B3 1.637(6)
C2 B7 1.713(7)
C2 B6 1.745(7)
C11 O1 1.438(5)
C12 O1 1.453(5)
C13 C14 1.474(6)
C14 C15 1.397(6)
C14 C19 1.414(5)
C15 C16 1.373(7)
C16 C17 1.358(7)
C17 C18 1.385(7)
C18 C19 1.380(6)
C22 O2 1.460(5)
C22 C23 1.481(6)
C23 C24 1.428(7)
C24 C25 1.448(6)
C25 O2 1.459(5)
C26 O3 1.449(5)
C26 C27 1.454(7)
C27 C28 1.451(7)
C28 C29 1.487(6)
C29 O3 1.450(5)
B3 B4 1.754(7)
B3 B8 1.784(7)
B3 B7 1.792(7)
B4 B5 1.756(7)
B4 B9 1.773(7)
B4 B8 1.774(7)
B5 B9 1.778(7)
B5 B10 1.784(7)
B6 B11 1.716(8)
B6 B7 1.735(7)
B6 B10 1.754(8)
B7 B8 1.766(8)
B7 B11 1.776(9)
B8 B9 1.785(8)
B8 B11 1.785(8)
B9 B10 1.778(8)
B9 B11 1.780(8)
B10 B11 1.775(8)
C1' C11' 1.511(6)
C1' C2' 1.564(6)
C1' B5' 1.649(6)
C1' B10' 1.703(7)
C1' B6' 1.730(8)
C2' C12' 1.524(6)
C2' B3' 1.640(7)
C2' B7' 1.694(7)
C2' B6' 1.724(7)
C11' O1' 1.438(5)
C12' O1' 1.436(5)
C13' C14' 1.471(6)
C14' C15' 1.397(6)
C14' C19' 1.414(6)
C15' C16' 1.379(7)
C16' C17' 1.377(7)
C17' C18' 1.350(7)
C18' C19' 1.408(6)
C22' O2' 1.472(6)
C22' C23' 1.479(7)
C23' C24' 1.478(9)
C24' C25' 1.498(7)
C25' O2' 1.453(5)
C26' O3' 1.450(5)
C26' C27' 1.493(6)
C27' C28' 1.490(7)
C28' C29' 1.451(6)
C29' O3' 1.461(5)
B3' B4' 1.749(8)
B3' B8' 1.774(8)
B3' B7' 1.784(8)
B4' B9' 1.760(8)
B4' B8' 1.766(9)
B4' B5' 1.771(8)
B5' B10' 1.797(8)
B5' B9' 1.801(9)
B6' B11' 1.719(9)
B6' B10' 1.753(9)
B6' B7' 1.765(10)
B7' B8' 1.782(9)
B7' B11' 1.795(11)
B8' B11' 1.785(11)
B8' B9' 1.786(11)
B9' B11' 1.768(10)
B9' B10' 1.780(9)
B10' B11' 1.784(12)
